data_7209334
loop_
_publ_author_name
'Poettgen, R.'

_publ_section_title
;
 Preparation and crystal structure of Eu Ag Ge
;
_journal_name_full
;
Zeitschrift fuer Naturforschung, Teil B. Anorganische Chemie, Organische
 Chemie (42,1987-)
;
_journal_page_first 1071
_journal_page_last 1074
_journal_volume 50
_journal_year 1995
_chemical_formula_sum 'Ag Eu Ge'
_chemical_name_systematic 'Eu Ag Ge'
_space_group_IT_number 74
_symmetry_space_group_name_Hall '-I 2b 2'
_symmetry_space_group_name_H-M 'I m m a'
_cell_angle_alpha 90
_cell_angle_beta 90
_cell_angle_gamma 90
_cell_formula_units_Z 4
_cell_length_a 4.67
_cell_length_b 7.4
_cell_length_c 7.981
_cell_volume 275.807
_citation_journal_id_ASTM ZNBSEN
_cod_data_source_file silver1-2_223.cif
_cod_data_source_block Ag1Eu1Ge1
_cod_original_cell_volume 275.8074
_cod_original_formula_sum 'Ag1 Eu1 Ge1'
_cod_database_code 7209334

loop_
_symmetry_equiv_pos_as_xyz
x,y,z
-x,-y+1/2,z
x,-y,-z
-x,y+1/2,-z
-x,-y,-z
x,y-1/2,-z
-x,y,z
x,-y-1/2,z
x+1/2,y+1/2,z+1/2
-x+1/2,-y+1,z+1/2
x+1/2,-y+1/2,-z+1/2
-x+1/2,y+1,-z+1/2
-x+1/2,-y+1/2,-z+1/2
x+1/2,y,-z+1/2
-x+1/2,y+1/2,z+1/2
x+1/2,-y,z+1/2

loop_
_atom_site_label
_atom_site_type_symbol
_atom_site_fract_x
_atom_site_fract_y
_atom_site_fract_z
_atom_site_occupancy
_atom_site_U_iso_or_equiv
Ge1 Ge 0 0.04965 0.16492 0.5 0.0
Eu1 Eu 0 0.25 0.53923 1 0.0
Ag1 Ag 0 0.04965 0.16492 0.5 0.0
